data_1528390
loop_
_publ_author_name
'Burley, G.'

_publ_section_title
;
 Crystal Structure of Barium Hydrogen Orthophosphate
;
_journal_name_full
;
Journal of Research of the National Bureau of Standards, Section A. Physics 
and Chemistry
;
_journal_page_first 23
_journal_page_last 27
_journal_volume 60
_journal_year 1958
_chemical_formula_sum 'Ba H O4 P'
_chemical_name_systematic 'Ba H P O4'
_space_group_IT_number 33
_symmetry_space_group_name_Hall 'P -2ac -2n'
_symmetry_space_group_name_H-M 'P n 21 a'
_cell_angle_alpha 90
_cell_angle_beta 90
_cell_angle_gamma 90
_cell_formula_units_Z 12
_cell_length_a 14.12
_cell_length_b 17.15
_cell_length_c 4.59
_cell_volume 1111.505
_citation_journal_id_ASTM JNBAAR
_cod_data_source_file Burley_JNBAAR_1958_358.cif
_cod_data_source_block H1Ba1O4P1
_cod_original_sg_symbol_Hall 'P 2c -2n (-x,z,y)'
_cod_original_formula_sum 'H1 Ba1 O4 P1'
_cod_database_code 1528390

loop_
_symmetry_equiv_pos_as_xyz
x,y,z
-x,y+1/2,-z
-x+1/2,y+1/2,z+1/2
x+1/2,y,-z+1/2

loop_
_atom_site_label
_atom_site_type_symbol
_atom_site_fract_x
_atom_site_fract_y
_atom_site_fract_z
_atom_site_occupancy
_atom_site_U_iso_or_equiv
O9 O-2 0.43 0.36 0.06 1 0.0
Ba2 Ba+2 0.103 0.417 0.276 1 0.0
O12 O-2 0.31 0.44 0.89 1 0.0
P3 P+5 0.37 0.42 0.15 1 0.0
O10 O-2 0.43 0.48 0.24 1 0.0
O5 O-2 0.19 0.22 0.06 1 0.0
Ba1 Ba+2 0.103 0.083 0.325 1 0.0
P1 P+5 0.37 0.08 0.21 1 0.0
O7 O-2 0.07 0.19 0.71 1 0.0
P2 P+5 0.13 0.25 0.8 1 0.0
O6 O-2 0.19 0.28 0.54 1 0.0
O3 O-2 0.31 0.06 0.47 1 0.0
O11 O-2 0.31 0.39 0.41 1 0.0
Ba3 Ba+2 0.397 0.25 0.648 1 0.0
O8 O-2 0.07 0.31 0.89 1 0.0
O1 O-2 0.43 0.02 0.12 1 0.0
O4 O-2 0.31 0.11 0.95 1 0.0
O2 O-2 0.43 0.15 0.3 1 0.0
